data_7231599
loop_
_publ_author_name
'Fu, Chen'
'Zhang, Guo-Shuai'
'Wang, Hai-Yu'
'Li, Li'
'Fu, Jia-Wei'
'Sun, Ya-Nan'
'Zhang, Hong'

_publ_section_title
;
 Different photochromic properties induced by lone pair--\p interactions
 with varying strengths in two stereocontrolled self-assembly isomeric
 coordination polymers
;
_journal_issue 42
_journal_name_full CrystEngComm
_journal_page_first 6821
_journal_paper_doi 10.1039/C8CE01367E
_journal_volume 20
_journal_year 2018
_chemical_formula_moiety 'C34 H20 Cd N4 O8'
_chemical_formula_sum 'C34 H20 Cd N4 O8'
_chemical_formula_weight 724.94
_space_group_crystal_system monoclinic
_space_group_IT_number 14
_space_group_name_Hall '-P 2yn'
_space_group_name_H-M_alt 'P 1 21/n 1'
_symmetry_space_group_name_Hall '-P 2yn'
_symmetry_space_group_name_H-M 'P 1 21/n 1'
_atom_sites_solution_hydrogens geom
_audit_creation_method SHELXL-2017/1
_audit_update_record
;
2018-07-28 deposited with the CCDC.
2018-09-26 downloaded from the CCDC.
;
_cell_angle_alpha 90
_cell_angle_beta 102.2210(10)
_cell_angle_gamma 90
_cell_formula_units_Z 4
_cell_length_a 18.0496(10)
_cell_length_b 8.0270(4)
_cell_length_c 20.6646(11)
_cell_measurement_reflns_used 5571
_cell_measurement_temperature 296(2)
_cell_measurement_theta_max 0.921
_cell_measurement_theta_min 0.821
_cell_volume 2926.1(3)
_computing_cell_refinement 'Bruker SMART'
_computing_data_collection 'Bruker SMART'
_computing_data_reduction 'Bruker SAINT'
_computing_molecular_graphics 'Bruker SHELXTL'
_computing_publication_material 'Bruker SHELXTL'
_computing_structure_refinement 'SHELXL-2017/1 (Sheldrick, 2017)'
_computing_structure_solution 'Bruker SHELXTL'
_diffrn_ambient_temperature 296(2)
_diffrn_detector_area_resol_mean graphite
_diffrn_measured_fraction_theta_full 1.000
_diffrn_measured_fraction_theta_max 0.998
_diffrn_measurement_device_type 'CCD area detector'
_diffrn_measurement_method 'phi and omega scans'
_diffrn_radiation_type MoK\a
_diffrn_radiation_wavelength 0.71073
_diffrn_reflns_av_R_equivalents 0.0331
_diffrn_reflns_av_unetI/netI 0.0365
_diffrn_reflns_Laue_measured_fraction_full 1.000
_diffrn_reflns_Laue_measured_fraction_max 0.998
_diffrn_reflns_limit_h_max 22
_diffrn_reflns_limit_h_min -22
_diffrn_reflns_limit_k_max 9
_diffrn_reflns_limit_k_min -9
_diffrn_reflns_limit_l_max 25
_diffrn_reflns_limit_l_min -21
_diffrn_reflns_number 18055
_diffrn_reflns_point_group_measured_fraction_full 1.000
_diffrn_reflns_point_group_measured_fraction_max 0.998
_diffrn_reflns_theta_full 25.242
_diffrn_reflns_theta_max 26.172
_diffrn_reflns_theta_min 1.362
_exptl_absorpt_coefficient_mu 0.810
_exptl_crystal_colour yellow
_exptl_crystal_density_diffrn 1.646
_exptl_crystal_description block
_exptl_crystal_F_000 1456
_exptl_crystal_size_max 0.3
_exptl_crystal_size_mid 0.2
_exptl_crystal_size_min 0.1
_exptl_transmission_factor_max 0.542
_exptl_transmission_factor_min 0.239
_refine_diff_density_max 0.274
_refine_diff_density_min -0.336
_refine_diff_density_rms 0.056
_refine_ls_extinction_method none
_refine_ls_goodness_of_fit_ref 1.017
_refine_ls_hydrogen_treatment constr
_refine_ls_matrix_type full
_refine_ls_number_parameters 424
_refine_ls_number_reflns 5845
_refine_ls_number_restraints 1
_refine_ls_restrained_S_all 1.020
_refine_ls_R_factor_all 0.0433
_refine_ls_R_factor_gt 0.0297
_refine_ls_shift/su_max 0.001
_refine_ls_shift/su_mean 0.000
_refine_ls_structure_factor_coef Fsqd
_refine_ls_weighting_details 'w=1/[\s^2^(Fo^2^)+(0.0326P)^2^+0.4722P] where P=(Fo^2^+2Fc^2^)/3'
_refine_ls_weighting_scheme calc
_refine_ls_wR_factor_gt 0.0654
_refine_ls_wR_factor_ref 0.0724
_reflns_Friedel_coverage 0.000
_reflns_number_gt 4630
_reflns_number_total 5845
_reflns_threshold_expression 'I > 2\s(I)'
_cod_data_source_file c8ce01367e2.cif
_cod_data_source_block qf2_a
_cod_depositor_comments 'Adding full bibliography for 7231599--7231600.cif.'
_cod_database_code 7231599
_shelx_shelxl_version_number 2017/1
_shelx_space_group_comment
;
The symmetry employed for this shelxl refinement is uniquely defined
by the following loop, which should always be used as a source of
symmetry information in preference to the above space-group names.
They are only intended as comments.
;
_shelx_estimated_absorpt_t_min 0.198
_shelx_estimated_absorpt_t_max 0.492

loop_
_space_group_symop_operation_xyz
'x, y, z'
'-x+1/2, y+1/2, -z+1/2'
'-x, -y, -z'
'x-1/2, -y-1/2, z-1/2'

loop_
_atom_site_label
_atom_site_type_symbol
_atom_site_fract_x
_atom_site_fract_y
_atom_site_fract_z
_atom_site_U_iso_or_equiv
_atom_site_adp_type
_atom_site_occupancy
_atom_site_site_symmetry_order
_atom_site_calc_flag
_atom_site_refinement_flags_posn
_atom_site_refinement_flags_adp
Cd1 Cd 0.20111(2) 0.03675(2) 0.53383(2) 0.03806(8) Uani 1 1 d . U
O1 O 0.15992(12) -0.2253(2) 0.56975(12) 0.0584(6) Uani 1 1 d . U
O2 O 0.09533(11) -0.1051(3) 0.47978(13) 0.0644(6) Uani 1 1 d . .
O3 O 0.30001(10) -0.0881(2) 0.49675(11) 0.0519(5) Uani 1 1 d . .
O4 O 0.33275(10) 0.1253(3) 0.56298(10) 0.0533(5) Uani 1 1 d . .
O5 O 0.18005(12) 1.0256(2) 0.35936(13) 0.0633(6) Uani 1 1 d . .
O6 O 0.26804(12) 0.5372(2) 0.29703(11) 0.0537(5) Uani 1 1 d . .
O7 O 0.61199(13) 0.9313(3) 0.27641(13) 0.0769(7) Uani 1 1 d . .
O8 O 0.53541(13) 1.3995(3) 0.36675(14) 0.0769(7) Uani 1 1 d . .
N1 N 0.17781(12) 0.2828(2) 0.47675(12) 0.0392(5) Uani 1 1 d . .
N2 N 0.22791(12) 0.7768(3) 0.33606(11) 0.0405(5) Uani 1 1 d . .
N3 N 0.57596(13) 1.1596(4) 0.32659(13) 0.0568(7) Uani 1 1 d . .
N4 N 0.68341(12) 1.3736(3) 0.13578(12) 0.0435(6) Uani 1 1 d . .
C1 C -0.05855(16) -0.5036(3) 0.44466(18) 0.0501(8) Uani 1 1 d . .
H1 H -0.097838 -0.505221 0.407395 0.060 Uiso 1 1 calc R U
C2 C -0.00810(15) -0.3711(3) 0.45528(17) 0.0511(8) Uani 1 1 d . .
H2 H -0.013704 -0.284142 0.424873 0.061 Uiso 1 1 calc R U
C3 C 0.05028(15) -0.3668(3) 0.51046(16) 0.0456(7) Uani 1 1 d . .
C4 C 0.10584(16) -0.2228(4) 0.52115(18) 0.0490(8) Uani 1 1 d . .
C5 C 0.34803(15) 0.0149(3) 0.52548(14) 0.0406(6) Uani 1 1 d . .
C6 C 0.42741(14) 0.0068(3) 0.51270(13) 0.0372(6) Uani 1 1 d . .
C7 C 0.45225(14) -0.1359(3) 0.48611(13) 0.0392(6) Uani 1 1 d . .
H7 H 0.420242 -0.227542 0.476944 0.047 Uiso 1 1 calc R U
C8 C 0.47561(14) 0.1431(3) 0.52693(13) 0.0397(6) Uani 1 1 d . .
H8 H 0.459478 0.238916 0.545162 0.048 Uiso 1 1 calc R U
C9 C 0.12115(15) 0.2935(3) 0.42374(15) 0.0436(7) Uani 1 1 d . .
H9 H 0.085087 0.209054 0.416387 0.052 Uiso 1 1 calc R U
C10 C 0.11350(15) 0.4225(3) 0.37973(15) 0.0443(7) Uani 1 1 d . .
H10 H 0.073385 0.423638 0.343115 0.053 Uiso 1 1 calc R U
C11 C 0.16572(14) 0.5522(3) 0.38970(14) 0.0384(6) Uani 1 1 d . .
C12 C 0.22255(15) 0.5459(3) 0.44609(14) 0.0410(6) Uani 1 1 d . .
H12 H 0.257444 0.632323 0.455932 0.049 Uiso 1 1 calc R U
C13 C 0.22702(15) 0.4104(3) 0.48759(15) 0.0422(7) Uani 1 1 d . .
H13 H 0.266075 0.407084 0.525014 0.051 Uiso 1 1 calc R U
C14 C 0.23379(16) 0.9479(3) 0.34875(14) 0.0428(7) Uani 1 1 d . .
C15 C 0.28160(16) 0.6820(4) 0.31266(14) 0.0436(7) Uani 1 1 d . .
C16 C 0.35369(15) 0.7652(3) 0.30917(14) 0.0423(7) Uani 1 1 d . .
C17 C 0.36510(15) 0.9334(3) 0.32812(13) 0.0387(6) Uani 1 1 d . .
C18 C 0.30778(15) 1.0267(3) 0.34798(14) 0.0402(6) Uani 1 1 d . .
C19 C 0.31981(16) 1.1905(3) 0.36561(15) 0.0476(7) Uani 1 1 d . .
H19 H 0.281093 1.252711 0.377145 0.057 Uiso 1 1 calc R U
C20 C 0.39025(17) 1.2648(4) 0.36635(15) 0.0506(7) Uani 1 1 d . .
H20 H 0.398502 1.374799 0.380136 0.061 Uiso 1 1 calc R U
C21 C 0.44737(16) 1.1772(4) 0.34693(14) 0.0455(7) Uani 1 1 d . .
C22 C 0.43524(16) 1.0104(3) 0.32640(14) 0.0415(7) Uani 1 1 d . .
C23 C 0.49166(16) 0.9175(4) 0.30451(15) 0.0481(7) Uani 1 1 d . .
C24 C 0.47905(18) 0.7549(4) 0.28631(16) 0.0579(9) Uani 1 1 d . .
H24 H 0.516721 0.694513 0.272268 0.069 Uiso 1 1 calc R U
C25 C 0.40991(17) 0.6777(4) 0.28852(15) 0.0513(7) Uani 1 1 d . .
H25 H 0.402075 0.566748 0.275955 0.062 Uiso 1 1 calc R U
C26 C 0.56419(18) 0.9982(4) 0.30078(17) 0.0578(9) Uani 1 1 d . .
C27 C 0.52206(17) 1.2574(4) 0.34835(16) 0.0555(8) Uani 1 1 d . .
C28 C 0.65169(17) 1.2312(5) 0.32853(17) 0.0682(10) Uani 1 1 d . .
H28A H 0.690066 1.150084 0.347316 0.082 Uiso 1 1 calc R U
H28B H 0.658595 1.328351 0.357095 0.082 Uiso 1 1 calc R U
C29 C 0.66234(16) 1.2808(4) 0.26063(16) 0.0534(8) Uani 1 1 d . .
C30 C 0.72537(18) 1.2332(4) 0.23847(19) 0.0699(11) Uani 1 1 d . .
H30 H 0.762667 1.169487 0.265340 0.084 Uiso 1 1 calc R U
C31 C 0.73335(17) 1.2799(4) 0.17626(18) 0.0596(9) Uani 1 1 d . .
H31 H 0.776078 1.243891 0.161820 0.072 Uiso 1 1 calc R U
C32 C 0.62206(17) 1.4217(4) 0.15770(16) 0.0530(8) Uani 1 1 d . .
H32 H 0.586098 1.487552 0.130338 0.064 Uiso 1 1 calc R U
C33 C 0.61000(17) 1.3779(4) 0.21896(16) 0.0551(8) Uani 1 1 d . .
H33 H 0.566536 1.413735 0.232252 0.066 Uiso 1 1 calc R U
C34 C 0.15651(15) 0.6942(3) 0.34108(16) 0.0488(7) Uani 1 1 d . .
H34A H 0.132307 0.652533 0.297695 0.059 Uiso 1 1 calc R U
H34B H 0.122948 0.776444 0.353916 0.059 Uiso 1 1 calc R U

loop_
_atom_site_aniso_label
_atom_site_aniso_U_11
_atom_site_aniso_U_22
_atom_site_aniso_U_33
_atom_site_aniso_U_23
_atom_site_aniso_U_13
_atom_site_aniso_U_12
Cd1 0.03451(11) 0.03489(11) 0.04927(14) -0.00280(9) 0.01898(9) -0.00782(8)
O1 0.0553(13) 0.0505(12) 0.0735(17) -0.0099(11) 0.0228(12) -0.0224(10)
O2 0.0536(13) 0.0449(12) 0.0963(19) 0.0052(13) 0.0195(12) -0.0180(10)
O3 0.0342(10) 0.0562(12) 0.0699(15) -0.0086(11) 0.0212(10) -0.0124(9)
O4 0.0392(11) 0.0677(14) 0.0580(14) -0.0121(11) 0.0213(10) -0.0045(9)
O5 0.0555(13) 0.0476(12) 0.0943(19) -0.0060(12) 0.0324(13) 0.0073(10)
O6 0.0690(14) 0.0404(11) 0.0516(13) -0.0056(10) 0.0124(11) 0.0029(10)
O7 0.0621(15) 0.099(2) 0.0802(19) 0.0150(15) 0.0390(14) 0.0134(13)
O8 0.0734(16) 0.0607(15) 0.099(2) 0.0087(14) 0.0241(14) -0.0171(12)
N1 0.0432(12) 0.0326(12) 0.0443(15) -0.0032(10) 0.0148(11) -0.0040(9)
N2 0.0451(13) 0.0371(12) 0.0394(14) 0.0044(10) 0.0092(11) 0.0030(10)
N3 0.0500(15) 0.0733(19) 0.0513(17) 0.0234(14) 0.0204(13) -0.0024(13)
N4 0.0436(13) 0.0418(13) 0.0504(15) 0.0057(11) 0.0215(11) 0.0035(10)
C1 0.0380(15) 0.0444(17) 0.070(2) -0.0027(15) 0.0169(15) -0.0066(12)
C2 0.0431(16) 0.0358(15) 0.079(2) 0.0046(15) 0.0226(16) -0.0055(12)
C3 0.0354(14) 0.0339(15) 0.074(2) -0.0085(15) 0.0274(15) -0.0064(11)
C4 0.0395(16) 0.0399(16) 0.077(2) -0.0145(16) 0.0331(17) -0.0082(13)
C5 0.0366(14) 0.0507(17) 0.0378(16) 0.0112(13) 0.0152(13) 0.0032(12)
C6 0.0295(13) 0.0510(16) 0.0326(15) 0.0076(12) 0.0097(11) -0.0024(11)
C7 0.0345(13) 0.0443(15) 0.0399(17) 0.0043(13) 0.0104(12) -0.0083(11)
C8 0.0389(14) 0.0470(16) 0.0352(16) 0.0024(13) 0.0128(12) -0.0016(12)
C9 0.0394(15) 0.0349(15) 0.059(2) -0.0098(14) 0.0161(14) -0.0063(11)
C10 0.0382(14) 0.0441(16) 0.0485(18) -0.0075(14) 0.0041(13) -0.0010(12)
C11 0.0385(14) 0.0373(15) 0.0414(16) -0.0047(13) 0.0129(12) 0.0011(11)
C12 0.0435(15) 0.0325(14) 0.0474(18) -0.0049(13) 0.0105(13) -0.0083(11)
C13 0.0453(15) 0.0389(15) 0.0423(17) -0.0038(13) 0.0094(13) -0.0063(12)
C14 0.0505(16) 0.0402(16) 0.0397(17) 0.0033(13) 0.0144(13) 0.0037(13)
C15 0.0568(17) 0.0412(16) 0.0323(16) 0.0035(13) 0.0084(13) 0.0079(13)
C16 0.0525(16) 0.0409(15) 0.0351(16) 0.0068(12) 0.0128(13) 0.0087(12)
C17 0.0480(15) 0.0401(15) 0.0292(15) 0.0089(12) 0.0109(12) 0.0087(12)
C18 0.0497(16) 0.0371(14) 0.0348(15) 0.0072(12) 0.0111(13) 0.0057(12)
C19 0.0570(18) 0.0426(16) 0.0466(19) 0.0028(14) 0.0188(15) 0.0076(13)
C20 0.0655(19) 0.0388(16) 0.050(2) 0.0031(14) 0.0162(16) -0.0032(14)
C21 0.0508(16) 0.0509(17) 0.0367(17) 0.0165(14) 0.0136(14) 0.0017(13)
C22 0.0486(16) 0.0436(16) 0.0333(16) 0.0134(12) 0.0109(13) 0.0072(12)
C23 0.0513(17) 0.0562(19) 0.0402(17) 0.0173(14) 0.0172(14) 0.0105(14)
C24 0.065(2) 0.058(2) 0.058(2) 0.0140(17) 0.0295(17) 0.0212(16)
C25 0.0672(19) 0.0432(17) 0.0473(19) 0.0040(14) 0.0206(16) 0.0107(14)
C26 0.0546(19) 0.076(2) 0.046(2) 0.0209(17) 0.0191(16) 0.0067(16)
C27 0.0563(19) 0.062(2) 0.049(2) 0.0195(16) 0.0113(16) -0.0031(16)
C28 0.0492(18) 0.098(3) 0.059(2) 0.028(2) 0.0146(17) -0.0084(17)
C29 0.0456(17) 0.0638(19) 0.053(2) 0.0147(16) 0.0150(15) -0.0072(14)
C30 0.0471(17) 0.089(3) 0.078(3) 0.043(2) 0.0228(18) 0.0127(16)
C31 0.0479(17) 0.063(2) 0.075(3) 0.0236(18) 0.0305(17) 0.0107(15)
C32 0.0517(17) 0.0561(19) 0.056(2) 0.0148(15) 0.0226(16) 0.0132(14)
C33 0.0544(18) 0.060(2) 0.058(2) 0.0135(17) 0.0278(16) 0.0110(15)
C34 0.0464(16) 0.0445(16) 0.052(2) 0.0023(14) 0.0028(14) -0.0015(13)

loop_
_atom_type_symbol
_atom_type_description
_atom_type_scat_dispersion_real
_atom_type_scat_dispersion_imag
_atom_type_scat_source
C C 0.0033 0.0016 'International Tables Vol C Tables 4.2.6.8 and 6.1.1.4'
H H 0.0000 0.0000 'International Tables Vol C Tables 4.2.6.8 and 6.1.1.4'
N N 0.0061 0.0033 'International Tables Vol C Tables 4.2.6.8 and 6.1.1.4'
O O 0.0106 0.0060 'International Tables Vol C Tables 4.2.6.8 and 6.1.1.4'
Cd Cd -0.8075 1.2024 'International Tables Vol C Tables 4.2.6.8 and 6.1.1.4'

loop_
_geom_angle_atom_site_label_1
_geom_angle_atom_site_label_2
_geom_angle_atom_site_label_3
_geom_angle
_geom_angle_site_symmetry_1
_geom_angle_site_symmetry_3
N1 Cd1 O2 97.68(8) . .
N1 Cd1 N4 98.92(8) . 4_576
O2 Cd1 N4 109.64(8) . 4_576
N1 Cd1 O3 105.85(7) . .
O2 Cd1 O3 104.12(8) . .
N4 Cd1 O3 134.55(8) 4_576 .
N1 Cd1 O1 151.48(8) . .
O2 Cd1 O1 55.70(8) . .
N4 Cd1 O1 83.07(8) 4_576 .
O3 Cd1 O1 91.94(7) . .
N1 Cd1 O4 86.50(7) . .
O2 Cd1 O4 158.88(8) . .
N4 Cd1 O4 89.98(7) 4_576 .
O3 Cd1 O4 55.01(7) . .
O1 Cd1 O4 122.01(8) . .
N1 Cd1 C4 125.13(10) . .
O2 Cd1 C4 28.04(9) . .
N4 Cd1 C4 96.98(9) 4_576 .
O3 Cd1 C4 98.91(7) . .
O1 Cd1 C4 27.66(9) . .
O4 Cd1 C4 145.62(8) . .
N1 Cd1 C5 95.66(8) . .
O2 Cd1 C5 131.51(9) . .
N4 Cd1 C5 113.93(8) 4_576 .
O3 Cd1 C5 27.60(8) . .
O1 Cd1 C5 109.61(8) . .
O4 Cd1 C5 27.47(7) . .
C4 Cd1 C5 124.22(8) . .
C4 O1 Cd1 88.70(18) . .
C4 O2 Cd1 92.94(19) . .
C5 O3 Cd1 93.55(16) . .
C5 O4 Cd1 88.37(16) . .
C9 N1 C13 116.9(2) . .
C9 N1 Cd1 120.23(17) . .
C13 N1 Cd1 121.89(19) . .
C15 N2 C14 124.7(2) . .
C15 N2 C34 117.5(2) . .
C14 N2 C34 117.5(2) . .
C27 N3 C26 125.7(3) . .
C27 N3 C28 118.5(3) . .
C26 N3 C28 115.8(3) . .
C31 N4 C32 116.8(3) . .
C31 N4 Cd1 123.01(18) . 4_675
C32 N4 Cd1 120.15(19) . 4_675
C3 C1 C2 119.8(3) 3_546 .
C3 C1 H1 120.1 3_546 .
C2 C1 H1 120.1 . .
C3 C2 C1 120.7(3) . .
C3 C2 H2 119.7 . .
C1 C2 H2 119.7 . .
C2 C3 C1 119.5(2) . 3_546
C2 C3 C4 120.4(3) . .
C1 C3 C4 120.2(3) 3_546 .
O1 C4 O2 122.7(3) . .
O1 C4 C3 119.1(3) . .
O2 C4 C3 118.2(3) . .
O1 C4 Cd1 63.64(14) . .
O2 C4 Cd1 59.02(14) . .
C3 C4 Cd1 177.1(3) . .
O4 C5 O3 122.8(2) . .
O4 C5 C6 118.8(2) . .
O3 C5 C6 118.3(3) . .
O4 C5 Cd1 64.16(13) . .
O3 C5 Cd1 58.85(13) . .
C6 C5 Cd1 173.64(19) . .
C7 C6 C8 119.6(2) . .
C7 C6 C5 120.2(2) . .
C8 C6 C5 120.2(2) . .
C6 C7 C8 120.5(2) . 3_656
C6 C7 H7 119.7 . .
C8 C7 H7 119.7 3_656 .
C7 C8 C6 119.9(2) 3_656 .
C7 C8 H8 120.1 3_656 .
C6 C8 H8 120.1 . .
N1 C9 C10 123.2(2) . .
N1 C9 H9 118.4 . .
C10 C9 H9 118.4 . .
C9 C10 C11 119.9(3) . .
C9 C10 H10 120.0 . .
C11 C10 H10 120.0 . .
C12 C11 C10 117.2(3) . .
C12 C11 C34 123.2(2) . .
C10 C11 C34 119.5(3) . .
C13 C12 C11 119.3(2) . .
C13 C12 H12 120.3 . .
C11 C12 H12 120.3 . .
N1 C13 C12 123.3(3) . .
N1 C13 H13 118.3 . .
C12 C13 H13 118.3 . .
O5 C14 N2 120.5(3) . .
O5 C14 C18 122.7(3) . .
N2 C14 C18 116.8(2) . .
O6 C15 N2 119.8(3) . .
O6 C15 C16 123.2(3) . .
N2 C15 C16 117.0(2) . .
C25 C16 C17 120.1(3) . .
C25 C16 C15 120.0(3) . .
C17 C16 C15 119.9(2) . .
C18 C17 C16 121.2(2) . .
C18 C17 C22 119.4(2) . .
C16 C17 C22 119.4(2) . .
C19 C18 C17 120.2(3) . .
C19 C18 C14 120.0(2) . .
C17 C18 C14 119.8(2) . .
C18 C19 C20 120.3(3) . .
C18 C19 H19 119.9 . .
C20 C19 H19 119.9 . .
C21 C20 C19 120.9(3) . .
C21 C20 H20 119.6 . .
C19 C20 H20 119.6 . .
C20 C21 C22 119.7(3) . .
C20 C21 C27 120.3(3) . .
C22 C21 C27 120.0(3) . .
C21 C22 C23 121.5(3) . .
C21 C22 C17 119.4(2) . .
C23 C22 C17 119.1(3) . .
C24 C23 C22 120.3(3) . .
C24 C23 C26 120.2(3) . .
C22 C23 C26 119.5(3) . .
C23 C24 C25 120.8(3) . .
C23 C24 H24 119.6 . .
C25 C24 H24 119.6 . .
C16 C25 C24 120.3(3) . .
C16 C25 H25 119.8 . .
C24 C25 H25 119.8 . .
O7 C26 N3 120.3(3) . .
O7 C26 C23 122.9(3) . .
N3 C26 C23 116.8(3) . .
O8 C27 N3 121.7(3) . .
O8 C27 C21 122.2(3) . .
N3 C27 C21 116.1(3) . .
N3 C28 C29 112.2(3) . .
N3 C28 H28A 109.2 . .
C29 C28 H28A 109.2 . .
N3 C28 H28B 109.2 . .
C29 C28 H28B 109.2 . .
H28A C28 H28B 107.9 . .
C30 C29 C33 117.3(3) . .
C30 C29 C28 121.1(3) . .
C33 C29 C28 121.7(3) . .
C29 C30 C31 119.7(3) . .
C29 C30 H30 120.1 . .
C31 C30 H30 120.1 . .
N4 C31 C30 123.5(3) . .
N4 C31 H31 118.2 . .
C30 C31 H31 118.2 . .
N4 C32 C33 122.8(3) . .
N4 C32 H32 118.6 . .
C33 C32 H32 118.6 . .
C32 C33 C29 119.9(3) . .
C32 C33 H33 120.0 . .
C29 C33 H33 120.0 . .
N2 C34 C11 114.4(2) . .
N2 C34 H34A 108.7 . .
C11 C34 H34A 108.7 . .
N2 C34 H34B 108.7 . .
C11 C34 H34B 108.7 . .
H34A C34 H34B 107.6 . .

loop_
_geom_bond_atom_site_label_1
_geom_bond_atom_site_label_2
_geom_bond_distance
_geom_bond_site_symmetry_2
Cd1 N1 2.293(2) .
Cd1 O2 2.299(2) .
Cd1 N4 2.312(2) 4_576
Cd1 O3 2.3147(18) .
Cd1 O1 2.4006(19) .
Cd1 O4 2.4305(18) .
Cd1 C4 2.678(3) .
Cd1 C5 2.699(3) .
O1 C4 1.244(4) .
O2 C4 1.261(4) .
O3 C5 1.253(3) .
O4 C5 1.245(3) .
O5 C14 1.212(3) .
O6 C15 1.217(3) .
O7 C26 1.213(4) .
O8 C27 1.210(4) .
N1 C9 1.334(3) .
N1 C13 1.343(3) .
N2 C15 1.396(3) .
N2 C14 1.398(3) .
N2 C34 1.472(3) .
N3 C27 1.396(4) .
N3 C26 1.400(4) .
N3 C28 1.475(4) .
N4 C31 1.326(4) .
N4 C32 1.339(3) .
C1 C3 1.380(4) 3_546
C1 C2 1.388(4) .
C1 H1 0.9300 .
C2 C3 1.380(4) .
C2 H2 0.9300 .
C3 C4 1.516(4) .
C5 C6 1.512(3) .
C6 C7 1.385(4) .
C6 C8 1.390(4) .
C7 C8 1.386(3) 3_656
C7 H7 0.9300 .
C8 H8 0.9300 .
C9 C10 1.366(4) .
C9 H9 0.9300 .
C10 C11 1.390(4) .
C10 H10 0.9300 .
C11 C12 1.381(4) .
C11 C34 1.506(4) .
C12 C13 1.377(4) .
C12 H12 0.9300 .
C13 H13 0.9300 .
C14 C18 1.481(4) .
C15 C16 1.478(4) .
C16 C25 1.374(4) .
C16 C17 1.409(4) .
C17 C18 1.407(4) .
C17 C22 1.416(4) .
C18 C19 1.370(4) .
C19 C20 1.401(4) .
C19 H19 0.9300 .
C20 C21 1.376(4) .
C20 H20 0.9300 .
C21 C22 1.407(4) .
C21 C27 1.489(4) .
C22 C23 1.412(4) .
C23 C24 1.364(4) .
C23 C26 1.478(4) .
C24 C25 1.403(4) .
C24 H24 0.9300 .
C25 H25 0.9300 .
C28 C29 1.509(4) .
C28 H28A 0.9700 .
C28 H28B 0.9700 .
C29 C30 1.368(4) .
C29 C33 1.377(4) .
C30 C31 1.376(4) .
C30 H30 0.9300 .
C31 H31 0.9300 .
C32 C33 1.375(4) .
C32 H32 0.9300 .
C33 H33 0.9300 .
C34 H34A 0.9700 .
C34 H34B 0.9700 .
